data_4067867
loop_
_publ_author_name
'Buchner, Magnus R.'
'Bechlars, Bettina'
'Wahl, Bernhard'
'Ruhland, Klaus'

_publ_section_title
;
 Influence of Electronically and Sterically Tunable Cinnamate Ligands on
 the Spectroscopic, Kinetic, and Thermodynamic Properties of
 Bis(triphenylphosphine)palladium(0) Olefin Complexes
;
_journal_issue 2
_journal_name_full Organometallics
_journal_page_first 588
_journal_paper_doi 10.1021/om200849n
_journal_volume 31
_journal_year 2012
_chemical_formula_sum 'C76 H74 N2 O8 P3 Pd2'
_chemical_formula_weight 1449.08
_chemical_name_systematic
; 
 ? 
;
_space_group_IT_number 2
_symmetry_cell_setting triclinic
_symmetry_space_group_name_Hall '-P 1'
_symmetry_space_group_name_H-M 'P -1'
_atom_sites_solution_hydrogens geom
_atom_sites_solution_primary direct
_atom_sites_solution_secondary difmap
_audit_creation_method SHELXL-97
_cell_angle_alpha 67.930(5)
_cell_angle_beta 76.261(12)
_cell_angle_gamma 61.170(10)
_cell_formula_units_Z 1
_cell_length_a 12.190(4)
_cell_length_b 12.590(2)
_cell_length_c 13.333(3)
_cell_measurement_temperature 123(2)
_cell_volume 1657.3(7)
_computing_structure_refinement 'SHELXL-97 (Sheldrick, 1997)'
_computing_structure_solution 'SHELXS-97 (Sheldrick, 1990)'
_diffrn_ambient_temperature 123(2)
_diffrn_measured_fraction_theta_full 0.994
_diffrn_measured_fraction_theta_max 0.994
_diffrn_radiation_monochromator graphite
_diffrn_radiation_source 'fine-focus sealed tube'
_diffrn_radiation_type MoK\a
_diffrn_radiation_wavelength 0.71073
_diffrn_reflns_av_R_equivalents 0.0495
_diffrn_reflns_av_sigmaI/netI 0.0430
_diffrn_reflns_limit_h_max 14
_diffrn_reflns_limit_h_min -15
_diffrn_reflns_limit_k_max 14
_diffrn_reflns_limit_k_min -15
_diffrn_reflns_limit_l_max 16
_diffrn_reflns_limit_l_min -16
_diffrn_reflns_number 29393
_diffrn_reflns_theta_full 26.02
_diffrn_reflns_theta_max 26.02
_diffrn_reflns_theta_min 4.09
_exptl_absorpt_coefficient_mu 0.674
_exptl_crystal_density_diffrn 1.452
_exptl_crystal_density_method 'not measured'
_exptl_crystal_F_000 745
_refine_diff_density_max 0.444
_refine_diff_density_min -0.559
_refine_diff_density_rms 0.069
_refine_ls_extinction_method none
_refine_ls_goodness_of_fit_ref 1.016
_refine_ls_hydrogen_treatment mixed
_refine_ls_matrix_type full
_refine_ls_number_parameters 416
_refine_ls_number_reflns 6496
_refine_ls_number_restraints 0
_refine_ls_restrained_S_all 1.016
_refine_ls_R_factor_all 0.0369
_refine_ls_R_factor_gt 0.0269
_refine_ls_shift/su_max 0.001
_refine_ls_shift/su_mean 0.000
_refine_ls_structure_factor_coef Fsqd
_refine_ls_weighting_details 'calc w=1/[\s^2^(Fo^2^)+(0.0350P)^2^+0.0000P] where P=(Fo^2^+2Fc^2^)/3'
_refine_ls_weighting_scheme calc
_refine_ls_wR_factor_gt 0.0627
_refine_ls_wR_factor_ref 0.0656
_reflns_number_gt 5550
_reflns_number_total 6496
_reflns_threshold_expression >2sigma(I)
_cod_data_source_file om200849n_si_001.cif
_cod_data_source_block dpppPdPhNO2-Et
_cod_original_sg_symbol_H-M P-1
_cod_database_code 4067867

loop_
_symmetry_equiv_pos_as_xyz
'x, y, z'
'-x, -y, -z'

loop_
_atom_site_label
_atom_site_type_symbol
_atom_site_fract_x
_atom_site_fract_y
_atom_site_fract_z
_atom_site_U_iso_or_equiv
_atom_site_adp_type
_atom_site_occupancy
_atom_site_symmetry_multiplicity
_atom_site_calc_flag
_atom_site_refinement_flags
Pd1 Pd 0.613551(15) 0.297118(15) 0.277560(13) 0.01253(6) Uani 1 1 d .
P1 P 0.81944(5) 0.25215(5) 0.21194(4) 0.01375(12) Uani 1 1 d .
P2 P 0.64717(5) 0.23615(5) 0.45762(4) 0.01398(12) Uani 1 1 d .
N1 N 0.67184(19) -0.0601(2) -0.02091(16) 0.0244(5) Uani 1 1 d .
O1 O 0.70016(19) -0.03874(18) -0.11881(14) 0.0357(5) Uani 1 1 d .
O2 O 0.6866(2) -0.16610(17) 0.04072(15) 0.0382(5) Uani 1 1 d .
O3 O 0.32828(15) 0.57496(14) 0.22766(12) 0.0220(4) Uani 1 1 d .
O4 O 0.26047(14) 0.44852(14) 0.37176(12) 0.0190(3) Uani 1 1 d .
C1 C 0.6198(2) 0.0459(2) 0.02401(18) 0.0182(5) Uani 1 1 d .
C2 C 0.6125(2) 0.1635(2) -0.04274(18) 0.0206(5) Uani 1 1 d .
H2 H 0.6358 0.1772 -0.1181 0.025 Uiso 1 1 calc R
C3 C 0.5709(2) 0.2602(2) 0.00148(18) 0.0185(5) Uani 1 1 d .
H3 H 0.5673 0.3405 -0.0440 0.022 Uiso 1 1 calc R
C4 C 0.5334(2) 0.2430(2) 0.11305(17) 0.0155(5) Uani 1 1 d .
C5 C 0.5383(2) 0.1227(2) 0.17726(18) 0.0174(5) Uani 1 1 d .
H5 H 0.5112 0.1090 0.2521 0.021 Uiso 1 1 calc R
C6 C 0.5813(2) 0.0246(2) 0.13392(18) 0.0186(5) Uani 1 1 d .
H6 H 0.5845 -0.0561 0.1782 0.022 Uiso 1 1 calc R
C7 C 0.4925(2) 0.3472(2) 0.15726(17) 0.0155(5) Uani 1 1 d .
H7 H 0.4721 0.4330 0.1021 0.019 Uiso 1 1 calc R
C8 C 0.4240(2) 0.3482(2) 0.25974(17) 0.0143(4) Uani 1 1 d .
H8 H 0.3977 0.2778 0.2949 0.017 Uiso 1 1 calc R
C9 C 0.3365(2) 0.4694(2) 0.28102(18) 0.0168(5) Uani 1 1 d .
C10 C 0.1602(2) 0.5587(2) 0.39958(19) 0.0217(5) Uani 1 1 d .
H10A H 0.1795 0.6330 0.3644 0.026 Uiso 1 1 calc R
H10B H 0.1522 0.5419 0.4791 0.026 Uiso 1 1 calc R
C11 C 0.0388(2) 0.5877(3) 0.3622(2) 0.0334(6) Uani 1 1 d .
H11A H 0.0465 0.6060 0.2833 0.050 Uiso 1 1 calc R
H11B H -0.0292 0.6618 0.3817 0.050 Uiso 1 1 calc R
H11C H 0.0199 0.5140 0.3972 0.050 Uiso 1 1 calc R
C12 C 0.7635(2) 0.4770(2) 0.03884(18) 0.0205(5) Uani 1 1 d .
H12 H 0.6823 0.5050 0.0751 0.025 Uiso 1 1 calc R
C13 C 0.7908(2) 0.5599(2) -0.05614(19) 0.0245(5) Uani 1 1 d .
H13 H 0.7292 0.6448 -0.0836 0.029 Uiso 1 1 calc R
C14 C 0.9089(2) 0.5176(2) -0.11030(18) 0.0242(5) Uani 1 1 d .
H14 H 0.9274 0.5733 -0.1756 0.029 Uiso 1 1 calc R
C15 C 0.9995(2) 0.3947(2) -0.06965(19) 0.0239(5) Uani 1 1 d .
H15 H 1.0800 0.3664 -0.1071 0.029 Uiso 1 1 calc R
C16 C 0.9731(2) 0.3128(2) 0.02573(18) 0.0204(5) Uani 1 1 d .
H16 H 1.0358 0.2287 0.0539 0.024 Uiso 1 1 calc R
C17 C 0.8540(2) 0.3538(2) 0.08071(17) 0.0155(5) Uani 1 1 d .
C18 C 0.8669(2) 0.0521(2) 0.1426(2) 0.0244(5) Uani 1 1 d .
H18 H 0.7850 0.1055 0.1176 0.029 Uiso 1 1 calc R
C19 C 0.9365(2) -0.0645(2) 0.1228(2) 0.0311(6) Uani 1 1 d .
H19 H 0.9023 -0.0899 0.0838 0.037 Uiso 1 1 calc R
C20 C 1.0553(2) -0.1437(2) 0.1597(2) 0.0267(6) Uani 1 1 d .
H20 H 1.1035 -0.2232 0.1456 0.032 Uiso 1 1 calc R
C21 C 1.1031(2) -0.1060(2) 0.21721(18) 0.0231(5) Uani 1 1 d .
H21 H 1.1843 -0.1606 0.2436 0.028 Uiso 1 1 calc R
C22 C 1.0342(2) 0.0105(2) 0.23695(18) 0.0198(5) Uani 1 1 d .
H22 H 1.0683 0.0350 0.2769 0.024 Uiso 1 1 calc R
C23 C 0.9152(2) 0.0919(2) 0.19842(17) 0.0161(5) Uani 1 1 d .
C24 C 0.9083(2) 0.2635(2) 0.29850(17) 0.0169(5) Uani 1 1 d .
H24A H 0.9973 0.2330 0.2702 0.020 Uiso 1 1 calc R
H24B H 0.8765 0.3544 0.2918 0.020 Uiso 1 1 calc R
C25 C 0.9026(2) 0.1890(2) 0.41912(17) 0.0184(5) Uani 1 1 d .
H25A H 0.9732 0.1781 0.4526 0.022 Uiso 1 1 calc R
H25B H 0.9147 0.1031 0.4257 0.022 Uiso 1 1 calc R
C26 C 0.7794(2) 0.2519(2) 0.48320(17) 0.0172(5) Uani 1 1 d .
H26A H 0.7573 0.3436 0.4640 0.021 Uiso 1 1 calc R
H26B H 0.7928 0.2131 0.5617 0.021 Uiso 1 1 calc R
C27 C 0.6977(2) 0.0637(2) 0.51768(17) 0.0155(5) Uani 1 1 d .
C28 C 0.7277(2) -0.0102(2) 0.45081(18) 0.0196(5) Uani 1 1 d .
H28 H 0.7191 0.0291 0.3750 0.023 Uiso 1 1 calc R
C29 C 0.7704(2) -0.1412(2) 0.4945(2) 0.0237(5) Uani 1 1 d .
H29 H 0.7905 -0.1911 0.4484 0.028 Uiso 1 1 calc R
C30 C 0.7839(2) -0.1998(2) 0.6047(2) 0.0224(5) Uani 1 1 d .
H30 H 0.8143 -0.2897 0.6340 0.027 Uiso 1 1 calc R
C31 C 0.7527(2) -0.1265(2) 0.67258(19) 0.0202(5) Uani 1 1 d .
H31 H 0.7608 -0.1664 0.7484 0.024 Uiso 1 1 calc R
C32 C 0.7098(2) 0.0045(2) 0.62964(18) 0.0176(5) Uani 1 1 d .
H32 H 0.6886 0.0543 0.6761 0.021 Uiso 1 1 calc R
C33 C 0.5247(2) 0.2966(2) 0.55952(16) 0.0150(5) Uani 1 1 d .
C34 C 0.5322(2) 0.3625(2) 0.61895(18) 0.0206(5) Uani 1 1 d .
H34 H 0.6018 0.3817 0.6051 0.025 Uiso 1 1 calc R
C35 C 0.4387(2) 0.4009(2) 0.69884(19) 0.0241(5) Uani 1 1 d .
H35 H 0.4449 0.4458 0.7391 0.029 Uiso 1 1 calc R
C36 C 0.3369(2) 0.3732(2) 0.71939(19) 0.0235(5) Uani 1 1 d .
H36 H 0.2738 0.3978 0.7746 0.028 Uiso 1 1 calc R
C37 C 0.3278(2) 0.3097(2) 0.65893(19) 0.0243(5) Uani 1 1 d .
H37 H 0.2575 0.2916 0.6725 0.029 Uiso 1 1 calc R
C38 C 0.4200(2) 0.2720(2) 0.57885(18) 0.0210(5) Uani 1 1 d .
H38 H 0.4120 0.2295 0.5372 0.025 Uiso 1 1 calc R

loop_
_atom_site_aniso_label
_atom_site_aniso_U_11
_atom_site_aniso_U_22
_atom_site_aniso_U_33
_atom_site_aniso_U_23
_atom_site_aniso_U_13
_atom_site_aniso_U_12
Pd1 0.00986(9) 0.01517(9) 0.01220(9) -0.00453(6) -0.00029(6) -0.00516(7)
P1 0.0112(3) 0.0156(3) 0.0136(3) -0.0042(2) -0.0003(2) -0.0056(2)
P2 0.0139(3) 0.0157(3) 0.0129(3) -0.0050(2) -0.0003(2) -0.0067(2)
N1 0.0194(11) 0.0307(12) 0.0280(11) -0.0171(10) -0.0012(9) -0.0089(10)
O1 0.0462(12) 0.0420(11) 0.0259(10) -0.0212(8) 0.0073(9) -0.0210(10)
O2 0.0505(13) 0.0226(10) 0.0375(11) -0.0127(8) 0.0013(9) -0.0123(9)
O3 0.0214(9) 0.0167(8) 0.0243(9) -0.0044(7) 0.0007(7) -0.0081(7)
O4 0.0156(8) 0.0179(8) 0.0215(8) -0.0084(7) 0.0062(6) -0.0074(7)
C1 0.0127(11) 0.0212(12) 0.0226(12) -0.0122(10) -0.0014(9) -0.0047(10)
C2 0.0181(12) 0.0268(13) 0.0143(11) -0.0068(9) 0.0005(9) -0.0081(11)
C3 0.0166(12) 0.0188(12) 0.0168(11) -0.0024(9) -0.0022(9) -0.0069(10)
C4 0.0086(11) 0.0183(11) 0.0177(11) -0.0040(9) -0.0041(8) -0.0040(9)
C5 0.0153(12) 0.0218(12) 0.0149(11) -0.0062(9) 0.0003(9) -0.0080(10)
C6 0.0169(12) 0.0178(11) 0.0201(11) -0.0041(9) -0.0025(9) -0.0077(10)
C7 0.0122(11) 0.0160(11) 0.0171(11) -0.0043(9) -0.0033(9) -0.0049(9)
C8 0.0108(11) 0.0166(11) 0.0183(11) -0.0056(9) -0.0017(9) -0.0076(9)
C9 0.0102(11) 0.0224(12) 0.0187(11) -0.0068(9) -0.0016(9) -0.0073(10)
C10 0.0196(12) 0.0221(12) 0.0256(12) -0.0148(10) 0.0055(10) -0.0084(11)
C11 0.0188(13) 0.0349(15) 0.0444(16) -0.0192(13) 0.0021(12) -0.0069(12)
C12 0.0146(12) 0.0225(12) 0.0230(12) -0.0052(10) -0.0030(9) -0.0075(10)
C13 0.0246(13) 0.0215(12) 0.0233(12) 0.0023(10) -0.0084(10) -0.0107(11)
C14 0.0298(14) 0.0290(13) 0.0157(11) 0.0008(10) -0.0038(10) -0.0190(12)
C15 0.0204(13) 0.0299(14) 0.0206(12) -0.0071(10) 0.0044(10) -0.0133(11)
C16 0.0187(12) 0.0192(12) 0.0202(11) -0.0058(9) 0.0006(9) -0.0071(10)
C17 0.0163(12) 0.0182(11) 0.0138(10) -0.0055(9) -0.0018(9) -0.0080(10)
C18 0.0160(12) 0.0240(13) 0.0329(14) -0.0119(11) -0.0044(10) -0.0050(11)
C19 0.0254(14) 0.0293(14) 0.0440(16) -0.0209(12) -0.0056(12) -0.0073(12)
C20 0.0256(14) 0.0194(12) 0.0294(13) -0.0099(10) 0.0019(11) -0.0054(11)
C21 0.0162(12) 0.0192(12) 0.0203(12) -0.0006(10) -0.0019(9) -0.0013(10)
C22 0.0164(12) 0.0223(12) 0.0183(11) -0.0034(9) -0.0025(9) -0.0082(10)
C23 0.0137(11) 0.0148(11) 0.0151(10) -0.0019(9) 0.0010(9) -0.0053(9)
C24 0.0123(11) 0.0189(11) 0.0194(11) -0.0052(9) 0.0002(9) -0.0079(10)
C25 0.0142(11) 0.0225(12) 0.0195(11) -0.0049(9) -0.0029(9) -0.0090(10)
C26 0.0189(12) 0.0209(12) 0.0148(10) -0.0041(9) -0.0038(9) -0.0108(10)
C27 0.0121(11) 0.0176(11) 0.0188(11) -0.0063(9) -0.0006(9) -0.0077(10)
C28 0.0158(12) 0.0253(12) 0.0203(11) -0.0105(10) 0.0011(9) -0.0095(10)
C29 0.0198(13) 0.0233(13) 0.0343(14) -0.0180(11) 0.0030(10) -0.0095(11)
C30 0.0148(12) 0.0173(12) 0.0357(14) -0.0092(10) 0.0015(10) -0.0080(10)
C31 0.0159(12) 0.0201(12) 0.0221(12) -0.0010(10) -0.0011(9) -0.0100(10)
C32 0.0150(12) 0.0189(12) 0.0204(11) -0.0075(9) 0.0004(9) -0.0081(10)
C33 0.0154(11) 0.0133(11) 0.0119(10) -0.0035(8) 0.0005(8) -0.0039(9)
C34 0.0227(13) 0.0192(12) 0.0211(11) -0.0073(9) 0.0027(10) -0.0111(11)
C35 0.0294(14) 0.0202(12) 0.0217(12) -0.0105(10) 0.0026(10) -0.0091(11)
C36 0.0211(13) 0.0190(12) 0.0215(12) -0.0062(10) 0.0041(10) -0.0043(11)
C37 0.0170(12) 0.0290(13) 0.0252(12) -0.0083(10) 0.0021(10) -0.0103(11)
C38 0.0179(12) 0.0233(12) 0.0219(12) -0.0080(10) -0.0028(9) -0.0076(11)

loop_
_atom_type_symbol
_atom_type_description
_atom_type_scat_dispersion_real
_atom_type_scat_dispersion_imag
_atom_type_scat_source
Pd Pd -0.9988 1.0072 'International Tables Vol C Tables 4.2.6.8 and 6.1.1.4'
P P 0.1023 0.0942 'International Tables Vol C Tables 4.2.6.8 and 6.1.1.4'
C C 0.0033 0.0016 'International Tables Vol C Tables 4.2.6.8 and 6.1.1.4'
N N 0.0061 0.0033 'International Tables Vol C Tables 4.2.6.8 and 6.1.1.4'
O O 0.0106 0.0060 'International Tables Vol C Tables 4.2.6.8 and 6.1.1.4'
H H 0.0000 0.0000 'International Tables Vol C Tables 4.2.6.8 and 6.1.1.4'

loop_
_geom_angle_atom_site_label_1
_geom_angle_atom_site_label_2
_geom_angle_atom_site_label_3
_geom_angle
C8 Pd1 C7 38.89(8)
C8 Pd1 P2 110.58(6)
C7 Pd1 P2 148.92(6)
C8 Pd1 P1 152.71(6)
C7 Pd1 P1 113.83(6)
P2 Pd1 P1 96.37(3)
C17 P1 C23 102.49(10)
C17 P1 C24 99.47(10)
C23 P1 C24 103.97(11)
C17 P1 Pd1 119.99(8)
C23 P1 Pd1 115.42(7)
C24 P1 Pd1 113.16(7)
C33 P2 C27 101.28(10)
C33 P2 C26 102.75(10)
C27 P2 C26 101.21(10)
C33 P2 Pd1 123.69(8)
C27 P2 Pd1 109.69(7)
C26 P2 Pd1 115.23(7)
O2 N1 O1 123.0(2)
O2 N1 C1 118.80(19)
O1 N1 C1 118.2(2)
C9 O4 C10 117.60(17)
C2 C1 C6 121.6(2)
C2 C1 N1 119.5(2)
C6 C1 N1 118.9(2)
C3 C2 C1 119.1(2)
C2 C3 C4 121.6(2)
C5 C4 C3 117.2(2)
C5 C4 C7 122.87(19)
C3 C4 C7 119.91(19)
C6 C5 C4 121.6(2)
C5 C6 C1 118.8(2)
C8 C7 C4 122.10(19)
C8 C7 Pd1 69.73(12)
C4 C7 Pd1 111.24(15)
C7 C8 C9 120.41(19)
C7 C8 Pd1 71.37(12)
C9 C8 Pd1 112.30(15)
O3 C9 O4 122.8(2)
O3 C9 C8 127.3(2)
O4 C9 C8 109.89(18)
O4 C10 C11 109.6(2)
C17 C12 C13 120.5(2)
C14 C13 C12 119.5(2)
C15 C14 C13 120.4(2)
C14 C15 C16 120.1(2)
C15 C16 C17 120.1(2)
C12 C17 C16 119.30(19)
C12 C17 P1 119.28(17)
C16 C17 P1 121.25(17)
C23 C18 C19 121.0(2)
C20 C19 C18 120.2(3)
C21 C20 C19 119.2(2)
C20 C21 C22 120.9(2)
C21 C22 C23 120.3(2)
C18 C23 C22 118.5(2)
C18 C23 P1 117.23(17)
C22 C23 P1 124.27(19)
C25 C24 P1 115.78(15)
C24 C25 C26 114.51(19)
C25 C26 P2 113.55(16)
C28 C27 C32 119.3(2)
C28 C27 P2 119.53(16)
C32 C27 P2 121.18(17)
C29 C28 C27 120.2(2)
C30 C29 C28 120.5(2)
C29 C30 C31 119.7(2)
C32 C31 C30 120.1(2)
C31 C32 C27 120.1(2)
C34 C33 C38 119.0(2)
C34 C33 P2 123.51(17)
C38 C33 P2 117.50(17)
C33 C34 C35 120.8(2)
C36 C35 C34 119.9(2)
C37 C36 C35 119.6(2)
C36 C37 C38 120.9(2)
C37 C38 C33 119.9(2)

loop_
_geom_bond_atom_site_label_1
_geom_bond_atom_site_label_2
_geom_bond_distance
Pd1 C8 2.126(2)
Pd1 C7 2.148(2)
Pd1 P2 2.3022(8)
Pd1 P1 2.3117(9)
P1 C17 1.834(2)
P1 C23 1.835(2)
P1 C24 1.841(2)
P2 C33 1.836(2)
P2 C27 1.836(2)
P2 C26 1.837(2)
N1 O2 1.226(3)
N1 O1 1.228(3)
N1 C1 1.464(3)
O3 C9 1.215(3)
O4 C9 1.362(3)
O4 C10 1.447(3)
C1 C2 1.383(3)
C1 C6 1.393(3)
C2 C3 1.375(3)
C3 C4 1.414(3)
C4 C5 1.413(3)
C4 C7 1.459(3)
C5 C6 1.379(3)
C7 C8 1.423(3)
C8 C9 1.470(3)
C10 C11 1.505(4)
C12 C17 1.388(3)
C12 C13 1.395(3)
C13 C14 1.390(3)
C14 C15 1.383(3)
C15 C16 1.387(3)
C16 C17 1.403(3)
C18 C23 1.387(3)
C18 C19 1.389(3)
C19 C20 1.383(4)
C20 C21 1.381(4)
C21 C22 1.387(3)
C22 C23 1.394(3)
C24 C25 1.532(3)
C25 C26 1.538(3)
C27 C28 1.391(3)
C27 C32 1.403(3)
C28 C29 1.388(3)
C29 C30 1.383(3)
C30 C31 1.393(3)
C31 C32 1.387(3)
C33 C34 1.388(3)
C33 C38 1.399(3)
C34 C35 1.395(3)
C35 C36 1.385(3)
C36 C37 1.384(4)
C37 C38 1.387(3)
